data_2106392
loop_
_publ_author_name
'Mereiter, K.'
'Voellenkle, H.'

_publ_section_title
;
 The structure of Pentarubidium
 Triaqua-mue3-oxo-hexa-mue-sulfato-triferrate(III) Dihydrate
;
_journal_name_full 'Acta Crystallographica B (24,1968-38,1982)'
_journal_page_first 1278
_journal_page_last 1283
_journal_volume 36
_journal_year 1980
_chemical_formula_sum 'Fe3 H10 O30 Rb5 S6'
_chemical_name_systematic 'Rb5 Fe3 O (S O4)6 (H2 O)5'
_space_group_IT_number 14
_symmetry_space_group_name_Hall '-P 2yn'
_symmetry_space_group_name_H-M 'P 1 21/n 1'
_cell_angle_alpha 90
_cell_angle_beta 92.04
_cell_angle_gamma 90
_cell_formula_units_Z 4
_cell_length_a 14.361
_cell_length_b 16.033
_cell_length_c 12.651
_cell_volume 2911.046
_citation_journal_id_ASTM ACBCAR
_cod_data_source_file Mereiter_ACBCAR_1980_1009.cif
_cod_data_source_block H10Fe3O30Rb5S6
_cod_original_sg_symbol_Hall '-P 2ybc (x-z,y,z)'
_cod_original_formula_sum 'H10 Fe3 O30 Rb5 S6'
_cod_database_code 2106392

loop_
_symmetry_equiv_pos_as_xyz
x,y,z
-x+1/2,y+1/2,-z+1/2
-x,-y,-z
x-1/2,-y-1/2,z-1/2

loop_
_atom_site_label
_atom_site_type_symbol
_atom_site_fract_x
_atom_site_fract_y
_atom_site_fract_z
_atom_site_occupancy
_atom_site_U_iso_or_equiv
O27 O-2 0.0488 0.4613 0.2564 1 0.0
O16 O-2 -0.0865 0.2664 0.4953 1 0.0
O25 O-2 0.1372 0.25 0.3942 1 0.0
Rb4 Rb+1 -0.13863 0.05956 0.15673 1 0.0
O6 O-2 0.0764 0.4185 0.4686 1 0.0
S4 S+6 -0.08647 0.25255 0.38476 1 0.0
O8 O-2 0.0267 0.4111 0.6458 1 0.0
S5 S+6 0.30907 0.10479 0.35894 1 0.0
O18 O-2 0.3007 0.1556 0.455 1 0.0
O19 O-2 0.3278 0.0198 0.3902 1 0.0
O29 O-2 0.666 0.1371 0.3751 1 0.0
Rb3 Rb+1 -0.18985 0.10619 0.56305 1 0.0
O20 O-2 0.3826 0.1376 0.2948 1 0.0
O13 O-2 -0.0367 0.3194 0.3271 1 0.0
O24 O-2 0.0149 0.0905 0.6191 1 0.0
O23 O-2 0.1632 0.0172 0.6256 1 0.0
Fe2 Fe+3 0.09757 0.35616 0.33533 1 0.0
O28 O-2 0.0419 0.0346 0.2636 1 0.0
Fe1 Fe+3 0.22548 0.24916 0.51167 1 0.0
O1 O-2 0.3128 0.3357 0.4566 1 0.0
O12 O-2 0.158 0.2362 0.0412 1 0.0
Rb1 Rb+1 0.01689 0.24811 0.74126 1 0.0
O3 O-2 0.3617 0.4705 0.4055 1 0.0
S1 S+6 0.317 0.39352 0.36662 1 0.0
S6 S+6 0.11021 0.08582 0.57963 1 0.0
O14 O-2 -0.0406 0.1714 0.3607 1 0.0
S3 S+6 0.08873 0.25611 0.11708 1 0.0
O11 O-2 0.0035 0.2845 0.0639 1 0.0
O30 O-2 0.1577 0.1307 0.8747 1 0.0
O5 O-2 0.1641 0.3366 0.5987 1 0.0
O2 O-2 0.219 0.4157 0.3364 1 0.0
O4 O-2 0.3638 0.3576 0.2778 1 0.0
O26 O-2 0.3309 0.2488 0.6303 1 0.0
O10 O-2 0.0672 0.1829 0.1832 1 0.0
O15 O-2 -0.1825 0.2526 0.3375 1 0.0
Rb5 Rb+1 -0.13895 0.44642 0.15504 1 0.0
Rb2 Rb+1 -0.1946 0.40422 0.57558 1 0.0
O21 O-2 0.1046 0.0762 0.4633 1 0.0
O9 O-2 0.1251 0.3228 0.1873 1 0.0
Fe3 Fe+3 0.09251 0.14641 0.333 1 0.0
O22 O-2 0.157 0.167 0.6042 1 0.0
O7 O-2 0.1677 0.4863 0.6083 1 0.0
S2 S+6 0.1078 0.41441 0.58095 1 0.0
O17 O-2 0.2208 0.1101 0.2963 1 0.0
